data_4078571
loop_
_publ_author_name
'Xie, Liang'
'Hu, Hongfan'
'Cui, Chunming'

_publ_section_title
;
 Cyclopropanation and Isomerization Reactions of \b-Diketiminato Boron
 Complexes
;
_journal_issue 12
_journal_name_full Organometallics
_journal_page_first 4405
_journal_paper_doi 10.1021/om300337r
_journal_volume 31
_journal_year 2012
_chemical_absolute_configuration unk
_chemical_formula_moiety 'C27 H37 B Cl2 N2'
_chemical_formula_sum 'C27 H37 B Cl2 N2'
_chemical_formula_weight 471.30
_chemical_name_systematic
; 
 ? 
;
_space_group_IT_number 4
_symmetry_cell_setting monoclinic
_symmetry_space_group_name_Hall 'P 2yb'
_symmetry_space_group_name_H-M 'P 1 21 1'
_atom_sites_solution_hydrogens geom
_atom_sites_solution_primary direct
_atom_sites_solution_secondary difmap
_audit_creation_method SHELXL-97
_cell_angle_alpha 90.00
_cell_angle_beta 95.457(10)
_cell_angle_gamma 90.00
_cell_formula_units_Z 2
_cell_length_a 10.534(6)
_cell_length_b 9.490(6)
_cell_length_c 13.066(8)
_cell_measurement_reflns_used 4995
_cell_measurement_temperature 113(2)
_cell_measurement_theta_max 28.0
_cell_measurement_theta_min 1.6
_cell_volume 1300.3(14)
_computing_cell_refinement 'CrystalClear-SM Expert 2.0 r2'
_computing_data_collection 'CrystalClear-SM Expert 2.0 r2 (Rigaku, 2009)'
_computing_data_reduction 'CrystalClear-SM Expert 2.0 r2'
_computing_molecular_graphics 'Bruker SHELXTL'
_computing_publication_material 'Bruker SHELXTL'
_computing_structure_refinement 'SHELXL-97 (Sheldrick, 1997)'
_computing_structure_solution 'SHELXS-97 (Sheldrick, 1990)'
_diffrn_ambient_temperature 113(2)
_diffrn_detector_area_resol_mean 14.6
_diffrn_measured_fraction_theta_full 0.998
_diffrn_measured_fraction_theta_max 0.998
_diffrn_measurement_device_type 'Rigaku Saturn 724CCD camera'
_diffrn_measurement_method \w
_diffrn_radiation_monochromator Multilayer
_diffrn_radiation_source 'Rotating Anode'
_diffrn_radiation_type MoK\a
_diffrn_radiation_wavelength 0.71073
_diffrn_reflns_av_R_equivalents 0.0507
_diffrn_reflns_av_sigmaI/netI 0.1085
_diffrn_reflns_limit_h_max 13
_diffrn_reflns_limit_h_min -13
_diffrn_reflns_limit_k_max 12
_diffrn_reflns_limit_k_min -12
_diffrn_reflns_limit_l_max 17
_diffrn_reflns_limit_l_min -17
_diffrn_reflns_number 13150
_diffrn_reflns_theta_full 27.88
_diffrn_reflns_theta_max 27.88
_diffrn_reflns_theta_min 1.57
_diffrn_standards_decay_% 0
_diffrn_standards_interval_count 0
_diffrn_standards_interval_time 0
_diffrn_standards_number 0
_exptl_absorpt_coefficient_mu 0.267
_exptl_absorpt_correction_T_max 0.9535
_exptl_absorpt_correction_T_min 0.9436
_exptl_absorpt_correction_type multi-scan
_exptl_absorpt_process_details Crystalclear
_exptl_crystal_colour colorless
_exptl_crystal_density_diffrn 1.204
_exptl_crystal_density_method 'not measured'
_exptl_crystal_description prism
_exptl_crystal_F_000 504
_exptl_crystal_size_max 0.22
_exptl_crystal_size_mid 0.20
_exptl_crystal_size_min 0.18
_refine_diff_density_max 0.365
_refine_diff_density_min -0.196
_refine_diff_density_rms 0.043
_refine_ls_abs_structure_details 'Flack H D (1983), Acta Cryst. A39, 876-881'
_refine_ls_abs_structure_Flack 0.17(4)
_refine_ls_extinction_coef 0.0036(9)
_refine_ls_extinction_expression Fc^*^=kFc[1+0.001xFc^2^\l^3^/sin(2\q)]^-1/4^
_refine_ls_extinction_method SHELXL
_refine_ls_goodness_of_fit_ref 0.830
_refine_ls_hydrogen_treatment constr
_refine_ls_matrix_type full
_refine_ls_number_parameters 300
_refine_ls_number_reflns 6176
_refine_ls_number_restraints 1
_refine_ls_restrained_S_all 0.830
_refine_ls_R_factor_all 0.0537
_refine_ls_R_factor_gt 0.0394
_refine_ls_shift/su_max 0.001
_refine_ls_shift/su_mean 0.000
_refine_ls_structure_factor_coef Fsqd
_refine_ls_weighting_details 'calc w=1/[\s^2^(Fo^2^)+(0.0271P)^2^+0.0000P] where P=(Fo^2^+2Fc^2^)/3'
_refine_ls_weighting_scheme calc
_refine_ls_wR_factor_gt 0.0776
_refine_ls_wR_factor_ref 0.0802
_reflns_number_gt 3815
_reflns_number_total 6176
_reflns_threshold_expression >2sigma(I)
_cod_data_source_file om300337r_si_002.cif
_cod_data_source_block shelx
_cod_depositor_comments
;
The following automatic conversions were performed:

'_exptl_absorpt_correction_type' value 'Multi-scan' changed to
'multi-scan' according to
/home/saulius/struct/CIF-dictionaries/cif_core.dic dictionary named
'cif_core.dic' version 2.4.1 from 2010-06-29.

Automatic conversion script
Id: cif_fix_values 1891 2012-01-12 08:04:46Z andrius 
;
_cod_original_cell_volume 1300.2(13)
_cod_original_sg_symbol_H-M P2(1)
_cod_database_code 4078571

loop_
_symmetry_equiv_pos_as_xyz
'x, y, z'
'-x, y+1/2, -z'

loop_
_atom_site_label
_atom_site_type_symbol
_atom_site_fract_x
_atom_site_fract_y
_atom_site_fract_z
_atom_site_U_iso_or_equiv
_atom_site_adp_type
_atom_site_occupancy
_atom_site_symmetry_multiplicity
_atom_site_calc_flag
_atom_site_refinement_flags
B1 B 0.1116(3) 0.2487(3) 0.7502(2) 0.0259(6) Uani 1 1 d .
Cl1 Cl 0.04930(6) 0.41719(6) 0.69279(5) 0.03471(16) Uani 1 1 d .
Cl2 Cl 0.23576(6) 0.28518(6) 0.85444(5) 0.03513(16) Uani 1 1 d .
N1 N -0.00026(18) 0.15147(19) 0.78433(14) 0.0227(4) Uani 1 1 d .
N2 N 0.26865(17) -0.0645(2) 0.73685(13) 0.0234(4) Uani 1 1 d .
C1 C 0.1299(2) 0.1176(2) 0.66828(18) 0.0235(5) Uani 1 1 d .
H1 H 0.1021 0.1476 0.5963 0.028 Uiso 1 1 calc R
C2 C 0.0187(2) 0.0525(2) 0.71842(17) 0.0226(5) Uani 1 1 d .
C3 C -0.0566(2) -0.0822(3) 0.69215(16) 0.0254(5) Uani 1 1 d .
C4 C -0.2015(2) -0.0548(3) 0.6846(2) 0.0392(7) Uani 1 1 d .
H4A H -0.2259 -0.0248 0.7518 0.059 Uiso 1 1 calc R
H4B H -0.2472 -0.1415 0.6634 0.059 Uiso 1 1 calc R
H4C H -0.2235 0.0193 0.6337 0.059 Uiso 1 1 calc R
C5 C -0.0223(2) -0.1950(3) 0.77494(19) 0.0384(6) Uani 1 1 d .
H5A H 0.0706 -0.2032 0.7872 0.058 Uiso 1 1 calc R
H5B H -0.0584 -0.2859 0.7514 0.058 Uiso 1 1 calc R
H5C H -0.0574 -0.1678 0.8389 0.058 Uiso 1 1 calc R
C6 C -0.0215(2) -0.1332(3) 0.58652(18) 0.0393(7) Uani 1 1 d .
H6A H -0.0465 -0.0616 0.5344 0.059 Uiso 1 1 calc R
H6B H -0.0664 -0.2215 0.5684 0.059 Uiso 1 1 calc R
H6C H 0.0707 -0.1489 0.5895 0.059 Uiso 1 1 calc R
C7 C -0.0895(2) 0.1600(2) 0.86229(17) 0.0249(5) Uani 1 1 d .
C8 C -0.0543(2) 0.0986(2) 0.95848(19) 0.0269(6) Uani 1 1 d .
C9 C -0.1410(3) 0.1081(2) 1.03247(19) 0.0324(6) Uani 1 1 d .
H9 H -0.1207 0.0651 1.0976 0.039 Uiso 1 1 calc R
C10 C -0.2560(3) 0.1787(3) 1.0134(2) 0.0370(7) Uani 1 1 d .
H10 H -0.3138 0.1835 1.0649 0.044 Uiso 1 1 calc R
C11 C -0.2859(2) 0.2418(2) 0.9192(2) 0.0342(6) Uani 1 1 d .
H11 H -0.3641 0.2917 0.9072 0.041 Uiso 1 1 calc R
C12 C -0.2049(2) 0.2345(2) 0.84117(18) 0.0276(6) Uani 1 1 d .
C13 C 0.0725(2) 0.0246(3) 0.98540(19) 0.0366(7) Uani 1 1 d .
H13A H 0.1101 -0.0005 0.9221 0.055 Uiso 1 1 calc R
H13B H 0.0587 -0.0610 1.0248 0.055 Uiso 1 1 calc R
H13C H 0.1305 0.0878 1.0267 0.055 Uiso 1 1 calc R
C14 C -0.2439(2) 0.3054(3) 0.73868(18) 0.0367(6) Uani 1 1 d .
H14A H -0.2205 0.4053 0.7429 0.055 Uiso 1 1 calc R
H14B H -0.3363 0.2967 0.7224 0.055 Uiso 1 1 calc R
H14C H -0.2000 0.2599 0.6846 0.055 Uiso 1 1 calc R
C15 C 0.2549(2) 0.0371(2) 0.67227(17) 0.0229(5) Uani 1 1 d .
C16 C 0.3474(2) 0.0928(2) 0.59591(19) 0.0281(6) Uani 1 1 d .
C17 C 0.4848(2) 0.0392(3) 0.61682(19) 0.0358(6) Uani 1 1 d .
H17A H 0.4864 -0.0632 0.6073 0.054 Uiso 1 1 calc R
H17B H 0.5173 0.0624 0.6876 0.054 Uiso 1 1 calc R
H17C H 0.5384 0.0842 0.5689 0.054 Uiso 1 1 calc R
C18 C 0.2966(2) 0.0480(3) 0.48632(17) 0.0338(6) Uani 1 1 d .
H18A H 0.3009 -0.0548 0.4804 0.051 Uiso 1 1 calc R
H18B H 0.3487 0.0915 0.4366 0.051 Uiso 1 1 calc R
H18C H 0.2079 0.0790 0.4722 0.051 Uiso 1 1 calc R
C19 C 0.3531(2) 0.2554(2) 0.60057(19) 0.0355(6) Uani 1 1 d .
H19A H 0.4107 0.2901 0.5516 0.053 Uiso 1 1 calc R
H19B H 0.3846 0.2853 0.6702 0.053 Uiso 1 1 calc R
H19C H 0.2675 0.2941 0.5829 0.053 Uiso 1 1 calc R
C20 C 0.3775(2) -0.1538(2) 0.75992(18) 0.0253(5) Uani 1 1 d .
C21 C 0.3881(2) -0.2822(2) 0.70785(18) 0.0279(6) Uani 1 1 d .
C22 C 0.4879(3) -0.3721(3) 0.7399(2) 0.0368(7) Uani 1 1 d .
H22 H 0.4958 -0.4590 0.7051 0.044 Uiso 1 1 calc R
C23 C 0.5768(3) -0.3381(3) 0.8219(2) 0.0422(7) Uani 1 1 d .
H23 H 0.6460 -0.3998 0.8414 0.051 Uiso 1 1 calc R
C24 C 0.5632(2) -0.2136(3) 0.87477(18) 0.0357(6) Uani 1 1 d .
H24 H 0.6229 -0.1910 0.9315 0.043 Uiso 1 1 calc R
C25 C 0.4633(2) -0.1202(2) 0.84624(18) 0.0286(6) Uani 1 1 d .
C26 C 0.2926(2) -0.3242(3) 0.61927(19) 0.0355(6) Uani 1 1 d .
H26A H 0.2079 -0.3333 0.6438 0.053 Uiso 1 1 calc R
H26B H 0.3178 -0.4146 0.5911 0.053 Uiso 1 1 calc R
H26C H 0.2902 -0.2519 0.5656 0.053 Uiso 1 1 calc R
C27 C 0.4455(2) 0.0104(3) 0.90864(19) 0.0356(6) Uani 1 1 d .
H27A H 0.5086 0.0115 0.9688 0.053 Uiso 1 1 calc R
H27B H 0.3595 0.0106 0.9314 0.053 Uiso 1 1 calc R
H27C H 0.4567 0.0940 0.8664 0.053 Uiso 1 1 calc R

loop_
_atom_site_aniso_label
_atom_site_aniso_U_11
_atom_site_aniso_U_22
_atom_site_aniso_U_33
_atom_site_aniso_U_23
_atom_site_aniso_U_13
_atom_site_aniso_U_12
B1 0.0191(14) 0.0275(16) 0.0306(16) 0.0034(12) 0.0000(12) -0.0002(12)
Cl1 0.0373(4) 0.0278(3) 0.0404(4) 0.0049(3) 0.0108(3) 0.0050(3)
Cl2 0.0289(3) 0.0372(3) 0.0386(4) -0.0091(3) -0.0002(3) -0.0009(3)
N1 0.0173(10) 0.0271(11) 0.0238(11) 0.0040(9) 0.0023(8) 0.0031(9)
N2 0.0179(10) 0.0273(10) 0.0258(11) -0.0006(9) 0.0053(8) 0.0021(9)
C1 0.0195(13) 0.0273(13) 0.0241(13) 0.0059(10) 0.0044(10) 0.0024(10)
C2 0.0171(12) 0.0277(13) 0.0228(13) 0.0034(10) 0.0015(10) 0.0046(10)
C3 0.0171(12) 0.0313(12) 0.0279(13) -0.0042(11) 0.0027(10) 0.0007(12)
C4 0.0178(13) 0.0441(16) 0.0553(17) -0.0078(14) 0.0006(12) -0.0020(12)
C5 0.0412(16) 0.0264(14) 0.0472(17) -0.0011(13) 0.0024(13) -0.0054(13)
C6 0.0292(16) 0.0524(17) 0.0363(16) -0.0149(13) 0.0034(12) -0.0086(13)
C7 0.0233(13) 0.0238(12) 0.0287(14) -0.0044(11) 0.0088(11) -0.0032(11)
C8 0.0301(15) 0.0222(12) 0.0291(14) -0.0032(10) 0.0064(11) -0.0026(11)
C9 0.0406(17) 0.0360(14) 0.0214(13) -0.0035(11) 0.0065(12) -0.0069(12)
C10 0.0337(16) 0.0402(15) 0.0404(17) -0.0090(13) 0.0211(13) -0.0080(13)
C11 0.0224(14) 0.0356(14) 0.0461(17) -0.0129(12) 0.0117(12) -0.0009(11)
C12 0.0215(14) 0.0265(12) 0.0356(15) -0.0060(11) 0.0074(11) -0.0016(11)
C13 0.0349(16) 0.0388(14) 0.0358(16) 0.0095(13) 0.0013(13) 0.0014(13)
C14 0.0228(14) 0.0374(15) 0.0495(17) -0.0002(13) 0.0012(12) 0.0075(13)
C15 0.0174(12) 0.0298(12) 0.0216(13) -0.0074(10) 0.0026(10) -0.0064(10)
C16 0.0204(13) 0.0328(14) 0.0320(15) 0.0035(11) 0.0076(11) 0.0031(11)
C17 0.0217(14) 0.0426(15) 0.0451(17) 0.0099(13) 0.0140(12) 0.0046(12)
C18 0.0333(16) 0.0448(15) 0.0246(14) 0.0027(12) 0.0104(12) 0.0036(13)
C19 0.0306(15) 0.0365(16) 0.0418(16) 0.0037(12) 0.0153(12) -0.0054(12)
C20 0.0178(13) 0.0298(12) 0.0290(14) 0.0062(11) 0.0060(10) 0.0007(10)
C21 0.0254(14) 0.0297(13) 0.0300(14) 0.0006(11) 0.0096(11) 0.0003(11)
C22 0.0392(17) 0.0284(13) 0.0451(17) 0.0026(12) 0.0159(13) 0.0068(12)
C23 0.0300(16) 0.0454(17) 0.0522(19) 0.0136(15) 0.0096(14) 0.0105(14)
C24 0.0222(14) 0.0491(15) 0.0359(15) 0.0091(15) 0.0028(11) 0.0035(14)
C25 0.0225(14) 0.0359(14) 0.0277(13) 0.0067(11) 0.0044(11) -0.0017(11)
C26 0.0339(16) 0.0308(13) 0.0425(16) -0.0059(12) 0.0066(13) 0.0026(12)
C27 0.0251(15) 0.0470(15) 0.0334(15) 0.0023(13) -0.0038(12) -0.0009(13)

loop_
_atom_type_symbol
_atom_type_description
_atom_type_scat_dispersion_real
_atom_type_scat_dispersion_imag
_atom_type_scat_source
C C 0.0033 0.0016 'International Tables Vol C Tables 4.2.6.8 and 6.1.1.4'
H H 0.0000 0.0000 'International Tables Vol C Tables 4.2.6.8 and 6.1.1.4'
B B 0.0013 0.0007 'International Tables Vol C Tables 4.2.6.8 and 6.1.1.4'
N N 0.0061 0.0033 'International Tables Vol C Tables 4.2.6.8 and 6.1.1.4'
Cl Cl 0.1484 0.1585 'International Tables Vol C Tables 4.2.6.8 and 6.1.1.4'

loop_
_geom_angle_atom_site_label_1
_geom_angle_atom_site_label_2
_geom_angle_atom_site_label_3
_geom_angle
N1 B1 C1 83.16(16)
N1 B1 Cl2 113.39(17)
C1 B1 Cl2 120.11(17)
N1 B1 Cl1 111.65(17)
C1 B1 Cl1 116.18(17)
Cl2 B1 Cl1 109.75(13)
C2 N1 C7 130.8(2)
C2 N1 B1 93.97(18)
C7 N1 B1 135.14(19)
C15 N2 C20 128.4(2)
C15 C1 C2 118.71(18)
C15 C1 B1 120.46(19)
C2 C1 B1 83.44(17)
C15 C1 H1 110.5
C2 C1 H1 110.5
B1 C1 H1 110.5
N1 C2 C3 130.1(2)
N1 C2 C1 99.42(19)
C3 C2 C1 130.2(2)
C2 C3 C6 107.52(19)
C2 C3 C5 110.01(18)
C6 C3 C5 110.5(2)
C2 C3 C4 111.27(19)
C6 C3 C4 108.41(19)
C5 C3 C4 109.1(2)
C3 C4 H4A 109.5
C3 C4 H4B 109.5
H4A C4 H4B 109.5
C3 C4 H4C 109.5
H4A C4 H4C 109.5
H4B C4 H4C 109.5
C3 C5 H5A 109.5
C3 C5 H5B 109.5
H5A C5 H5B 109.5
C3 C5 H5C 109.5
H5A C5 H5C 109.5
H5B C5 H5C 109.5
C3 C6 H6A 109.5
C3 C6 H6B 109.5
H6A C6 H6B 109.5
C3 C6 H6C 109.5
H6A C6 H6C 109.5
H6B C6 H6C 109.5
C8 C7 C12 122.2(2)
C8 C7 N1 118.1(2)
C12 C7 N1 119.6(2)
C9 C8 C7 117.3(2)
C9 C8 C13 119.2(2)
C7 C8 C13 123.4(2)
C10 C9 C8 121.7(2)
C10 C9 H9 119.1
C8 C9 H9 119.1
C11 C10 C9 119.5(2)
C11 C10 H10 120.2
C9 C10 H10 120.2
C10 C11 C12 121.9(2)
C10 C11 H11 119.1
C12 C11 H11 119.1
C11 C12 C7 117.3(2)
C11 C12 C14 119.3(2)
C7 C12 C14 123.4(2)
C8 C13 H13A 109.5
C8 C13 H13B 109.5
H13A C13 H13B 109.5
C8 C13 H13C 109.5
H13A C13 H13C 109.5
H13B C13 H13C 109.5
C12 C14 H14A 109.5
C12 C14 H14B 109.5
H14A C14 H14B 109.5
C12 C14 H14C 109.5
H14A C14 H14C 109.5
H14B C14 H14C 109.5
N2 C15 C1 116.4(2)
N2 C15 C16 129.9(2)
C1 C15 C16 113.72(19)
C17 C16 C18 108.3(2)
C17 C16 C19 107.0(2)
C18 C16 C19 108.7(2)
C17 C16 C15 114.3(2)
C18 C16 C15 108.67(19)
C19 C16 C15 109.8(2)
C16 C17 H17A 109.5
C16 C17 H17B 109.5
H17A C17 H17B 109.5
C16 C17 H17C 109.5
H17A C17 H17C 109.5
H17B C17 H17C 109.5
C16 C18 H18A 109.5
C16 C18 H18B 109.5
H18A C18 H18B 109.5
C16 C18 H18C 109.5
H18A C18 H18C 109.5
H18B C18 H18C 109.5
C16 C19 H19A 109.5
C16 C19 H19B 109.5
H19A C19 H19B 109.5
C16 C19 H19C 109.5
H19A C19 H19C 109.5
H19B C19 H19C 109.5
C21 C20 C25 120.5(2)
C21 C20 N2 120.6(2)
C25 C20 N2 118.2(2)
C22 C21 C20 118.7(2)
C22 C21 C26 119.9(2)
C20 C21 C26 121.4(2)
C21 C22 C23 121.7(2)
C21 C22 H22 119.2
C23 C22 H22 119.2
C24 C23 C22 119.2(2)
C24 C23 H23 120.4
C22 C23 H23 120.4
C23 C24 C25 121.3(2)
C23 C24 H24 119.4
C25 C24 H24 119.4
C24 C25 C20 118.5(2)
C24 C25 C27 120.5(2)
C20 C25 C27 121.0(2)
C21 C26 H26A 109.5
C21 C26 H26B 109.5
H26A C26 H26B 109.5
C21 C26 H26C 109.5
H26A C26 H26C 109.5
H26B C26 H26C 109.5
C25 C27 H27A 109.5
C25 C27 H27B 109.5
H27A C27 H27B 109.5
C25 C27 H27C 109.5
H27A C27 H27C 109.5
H27B C27 H27C 109.5

loop_
_geom_bond_atom_site_label_1
_geom_bond_atom_site_label_2
_geom_bond_distance
B1 N1 1.593(3)
B1 C1 1.665(3)
B1 Cl2 1.829(3)
B1 Cl1 1.859(3)
N1 C2 1.303(3)
N1 C7 1.452(3)
N2 C15 1.280(3)
N2 C20 1.435(3)
C1 C15 1.519(3)
C1 C2 1.527(3)
C1 H1 1.0000
C2 C3 1.526(3)
C3 C6 1.540(3)
C3 C5 1.540(3)
C3 C4 1.543(3)
C4 H4A 0.9800
C4 H4B 0.9800
C4 H4C 0.9800
C5 H5A 0.9800
C5 H5B 0.9800
C5 H5C 0.9800
C6 H6A 0.9800
C6 H6B 0.9800
C6 H6C 0.9800
C7 C8 1.403(3)
C7 C12 1.410(3)
C8 C9 1.395(3)
C8 C13 1.520(3)
C9 C10 1.386(3)
C9 H9 0.9500
C10 C11 1.378(3)
C10 H10 0.9500
C11 C12 1.393(3)
C11 H11 0.9500
C12 C14 1.520(3)
C13 H13A 0.9800
C13 H13B 0.9800
C13 H13C 0.9800
C14 H14A 0.9800
C14 H14B 0.9800
C14 H14C 0.9800
C15 C16 1.552(3)
C16 C17 1.533(3)
C16 C18 1.540(3)
C16 C19 1.546(3)
C17 H17A 0.9800
C17 H17B 0.9800
C17 H17C 0.9800
C18 H18A 0.9800
C18 H18B 0.9800
C18 H18C 0.9800
C19 H19A 0.9800
C19 H19B 0.9800
C19 H19C 0.9800
C20 C21 1.405(3)
C20 C25 1.413(3)
C21 C22 1.387(3)
C21 C26 1.513(3)
C22 C23 1.392(4)
C22 H22 0.9500
C23 C24 1.383(4)
C23 H23 0.9500
C24 C25 1.399(3)
C24 H24 0.9500
C25 C27 1.505(3)
C26 H26A 0.9800
C26 H26B 0.9800
C26 H26C 0.9800
C27 H27A 0.9800
C27 H27B 0.9800
C27 H27C 0.9800

loop_
_geom_torsion_atom_site_label_1
_geom_torsion_atom_site_label_2
_geom_torsion_atom_site_label_3
_geom_torsion_atom_site_label_4
_geom_torsion
C1 B1 N1 C2 -0.07(17)
Cl2 B1 N1 C2 -119.98(18)
Cl1 B1 N1 C2 115.43(18)
C1 B1 N1 C7 177.2(2)
Cl2 B1 N1 C7 57.3(3)
Cl1 B1 N1 C7 -67.3(3)
N1 B1 C1 C15 -119.5(2)
Cl2 B1 C1 C15 -6.4(3)
Cl1 B1 C1 C15 129.70(19)
N1 B1 C1 C2 0.06(14)
Cl2 B1 C1 C2 113.2(2)
Cl1 B1 C1 C2 -110.74(18)
C7 N1 C2 C3 7.7(4)
B1 N1 C2 C3 -174.8(2)
C7 N1 C2 C1 -177.4(2)
B1 N1 C2 C1 0.08(19)
C15 C1 C2 N1 121.2(2)
B1 C1 C2 N1 -0.07(18)
C15 C1 C2 C3 -64.0(3)
B1 C1 C2 C3 174.8(2)
N1 C2 C3 C6 161.0(2)
C1 C2 C3 C6 -12.3(3)
N1 C2 C3 C5 -78.5(3)
C1 C2 C3 C5 108.1(3)
N1 C2 C3 C4 42.5(3)
C1 C2 C3 C4 -130.9(2)
C2 N1 C7 C8 84.8(3)
B1 N1 C7 C8 -91.6(3)
C2 N1 C7 C12 -98.1(3)
B1 N1 C7 C12 85.5(3)
C12 C7 C8 C9 2.8(3)
N1 C7 C8 C9 179.8(2)
C12 C7 C8 C13 -176.5(2)
N1 C7 C8 C13 0.5(3)
C7 C8 C9 C10 -1.8(3)
C13 C8 C9 C10 177.6(2)
C8 C9 C10 C11 -0.3(4)
C9 C10 C11 C12 1.3(4)
C10 C11 C12 C7 -0.3(3)
C10 C11 C12 C14 179.5(2)
C8 C7 C12 C11 -1.8(3)
N1 C7 C12 C11 -178.8(2)
C8 C7 C12 C14 178.3(2)
N1 C7 C12 C14 1.4(3)
C20 N2 C15 C1 -177.2(2)
C20 N2 C15 C16 2.6(4)
C2 C1 C15 N2 -15.3(3)
B1 C1 C15 N2 84.5(3)
C2 C1 C15 C16 164.79(19)
B1 C1 C15 C16 -95.4(2)
N2 C15 C16 C17 -14.5(3)
C1 C15 C16 C17 165.4(2)
N2 C15 C16 C18 106.6(3)
C1 C15 C16 C18 -73.5(2)
N2 C15 C16 C19 -134.7(2)
C1 C15 C16 C19 45.2(3)
C15 N2 C20 C21 -92.2(3)
C15 N2 C20 C25 97.2(3)
C25 C20 C21 C22 -2.9(3)
N2 C20 C21 C22 -173.3(2)
C25 C20 C21 C26 176.3(2)
N2 C20 C21 C26 5.9(3)
C20 C21 C22 C23 0.1(4)
C26 C21 C22 C23 -179.2(2)
C21 C22 C23 C24 2.0(4)
C22 C23 C24 C25 -1.1(4)
C23 C24 C25 C20 -1.7(4)
C23 C24 C25 C27 176.2(2)
C21 C20 C25 C24 3.7(3)
N2 C20 C25 C24 174.3(2)
C21 C20 C25 C27 -174.2(2)
N2 C20 C25 C27 -3.6(3)
